data_7231896
loop_
_publ_author_name
'Masood, Mir Mohammad'
'Irfan, Mohammad'
'Khan, Parvez'
'Alajmi, Mohamed F.'
'Hussain, Afzal'
'Garrison, Jered'
'Rehman, Md. Tabish'
'Abid, Mohammad'

_publ_section_title
;
 1,2,3-Triazole--quinazolin-4(3H)-one conjugates: evolution of ergosterol
 inhibitor as anticandidal agent
;
_journal_issue 69
_journal_name_full 'RSC Advances'
_journal_page_first 39611
_journal_paper_doi 10.1039/C8RA08426B
_journal_volume 8
_journal_year 2018
_chemical_formula_moiety 'C14 H12 N2 O3'
_chemical_formula_sum 'C14 H12 N2 O3'
_chemical_formula_weight 256.26
_chemical_name_systematic
;
 ?
;
_space_group_crystal_system monoclinic
_space_group_IT_number 14
_space_group_name_Hall '-P 2yn'
_space_group_name_H-M_alt 'P 1 21/n 1'
_symmetry_space_group_name_Hall '-P 2yn'
_symmetry_space_group_name_H-M 'P 1 21/n 1'
_atom_sites_solution_hydrogens geom
_atom_sites_solution_primary iterative
_audit_creation_date 2017-02-20
_audit_creation_method
;
Olex2 1.2
(compiled 2017.01.04 svn.r3372 for OlexSys, GUI svn.r5292)
;
_audit_update_record
;
2018-10-18 deposited with the CCDC.
2018-11-20 downloaded from the CCDC.
;
_cell_angle_alpha 90
_cell_angle_beta 115.0059(19)
_cell_angle_gamma 90
_cell_formula_units_Z 4
_cell_length_a 11.30704(18)
_cell_length_b 10.56186(12)
_cell_length_c 11.46113(18)
_cell_measurement_reflns_used 9166
_cell_measurement_temperature 100
_cell_measurement_theta_max 75.8870
_cell_measurement_theta_min 4.5810
_cell_volume 1240.43(4)
_computing_cell_refinement
;
CrysAlisPro, Agilent Technologies,
Version 1.171.37.35 (release 13-08-2014 CrysAlis171 .NET)
(compiled Aug 13 2014,18:06:01)
;
_computing_data_collection
;
CrysAlisPro, Agilent Technologies,
Version 1.171.37.35 (release 13-08-2014 CrysAlis171 .NET)
(compiled Aug 13 2014,18:06:01)
;
_computing_data_reduction
;
CrysAlisPro, Agilent Technologies,
Version 1.171.37.35 (release 13-08-2014 CrysAlis171 .NET)
(compiled Aug 13 2014,18:06:01)
;
_computing_molecular_graphics 'Olex2 (Dolomanov et al., 2009)'
_computing_publication_material 'Olex2 (Dolomanov et al., 2009)'
_computing_structure_refinement 'ShelXL (Sheldrick, 2015)'
_computing_structure_solution 'olex2.solve (Bourhis et al., 2015)'
_diffrn_ambient_temperature 100
_diffrn_detector 'CCD plate'
_diffrn_detector_area_resol_mean 8.2603
_diffrn_detector_type Onyx
_diffrn_measured_fraction_theta_full 1.000
_diffrn_measured_fraction_theta_max 0.992
_diffrn_measurement_details
;
#__ type_ start__ end____ width___ exp.time_
  1 omega  -25.00   53.00   1.0000    2.0000
omega____ theta____ kappa____ phi______ frames
    -       43.9316  -57.0000    0.0000 78

#__ type_ start__ end____ width___ exp.time_
  2 omega    8.00   58.00   1.0000    2.0000
omega____ theta____ kappa____ phi______ frames
    -       43.9316  -57.0000 -120.0000 50

#__ type_ start__ end____ width___ exp.time_
  3 omega   28.00   91.00   1.0000    8.0000
omega____ theta____ kappa____ phi______ frames
    -      109.0000  -95.0000 -180.0000 63

#__ type_ start__ end____ width___ exp.time_
  4 omega   69.00  105.00   1.0000    8.0000
omega____ theta____ kappa____ phi______ frames
    -      109.0000  -95.0000 -150.0000 36

#__ type_ start__ end____ width___ exp.time_
  5 omega   38.00  139.00   1.0000    8.0000
omega____ theta____ kappa____ phi______ frames
    -      109.0000  -77.0000  -90.0000 101

#__ type_ start__ end____ width___ exp.time_
  6 omega   89.00  116.00   1.0000    8.0000
omega____ theta____ kappa____ phi______ frames
    -      109.0000 -125.0000   30.0000 27

#__ type_ start__ end____ width___ exp.time_
  7 omega   28.00  107.00   1.0000    8.0000
omega____ theta____ kappa____ phi______ frames
    -      109.0000  -95.0000   90.0000 79

#__ type_ start__ end____ width___ exp.time_
  8 omega   85.00  177.00   1.0000    8.0000
omega____ theta____ kappa____ phi______ frames
    -      109.0000   61.0000  -30.0000 92

#__ type_ start__ end____ width___ exp.time_
  9 omega  122.00  173.00   1.0000    8.0000
omega____ theta____ kappa____ phi______ frames
    -      109.0000   77.0000   30.0000 51

#__ type_ start__ end____ width___ exp.time_
 10 omega  131.00  167.00   1.0000    8.0000
omega____ theta____ kappa____ phi______ frames
    -      109.0000   61.0000  150.0000 36

#__ type_ start__ end____ width___ exp.time_
 11 omega   84.00  111.00   1.0000    8.0000
omega____ theta____ kappa____ phi______ frames
    -      109.0000   61.0000   30.0000 27

#__ type_ start__ end____ width___ exp.time_
 12 omega   86.00  115.00   1.0000    8.0000
omega____ theta____ kappa____ phi______ frames
    -      109.0000   61.0000    0.0000 29

#__ type_ start__ end____ width___ exp.time_
 13 omega   80.00  106.00   1.0000    8.0000
omega____ theta____ kappa____ phi______ frames
    -      109.0000   77.0000  -30.0000 26

#__ type_ start__ end____ width___ exp.time_
 14 omega   84.00  110.00   1.0000    8.0000
omega____ theta____ kappa____ phi______ frames
    -      109.0000   61.0000  -60.0000 26

#__ type_ start__ end____ width___ exp.time_
 15 omega   84.00  115.00   1.0000    8.0000
omega____ theta____ kappa____ phi______ frames
    -      109.0000   61.0000  -90.0000 31

#__ type_ start__ end____ width___ exp.time_
 16 omega   84.00  136.00   1.0000    8.0000
omega____ theta____ kappa____ phi______ frames
    -      109.0000   61.0000 -120.0000 52

#__ type_ start__ end____ width___ exp.time_
 17 omega   84.00  178.00   1.0000    8.0000
omega____ theta____ kappa____ phi______ frames
    -      109.0000   61.0000 -180.0000 94

#__ type_ start__ end____ width___ exp.time_
 18 omega   79.00  106.00   1.0000    8.0000
omega____ theta____ kappa____ phi______ frames
    -      109.0000   77.0000 -180.0000 27

#__ type_ start__ end____ width___ exp.time_
 19 omega   84.00  113.00   1.0000    8.0000
omega____ theta____ kappa____ phi______ frames
    -      109.0000   61.0000 -150.0000 29

#__ type_ start__ end____ width___ exp.time_
 20 omega   79.00  176.00   1.0000    8.0000
omega____ theta____ kappa____ phi______ frames
    -      109.0000   77.0000  -90.0000 97

#__ type_ start__ end____ width___ exp.time_
 21 omega   85.00  175.00   1.0000    8.0000
omega____ theta____ kappa____ phi______ frames
    -      109.0000   61.0000   90.0000 90

#__ type_ start__ end____ width___ exp.time_
 22 omega   86.00  176.00   1.0000    8.0000
omega____ theta____ kappa____ phi______ frames
    -      109.0000   61.0000  120.0000 90

#__ type_ start__ end____ width___ exp.time_
 23 omega   87.00  117.00   1.0000    8.0000
omega____ theta____ kappa____ phi______ frames
    -      109.0000   61.0000  150.0000 30

#__ type_ start__ end____ width___ exp.time_
 24 omega   79.00  105.00   1.0000    8.0000
omega____ theta____ kappa____ phi______ frames
    -      109.0000   77.0000   90.0000 26

#__ type_ start__ end____ width___ exp.time_
 25 omega   84.00  115.00   1.0000    8.0000
omega____ theta____ kappa____ phi______ frames
    -      109.0000   61.0000   60.0000 31

#__ type_ start__ end____ width___ exp.time_
 26 omega   80.00  115.00   1.0000    8.0000
omega____ theta____ kappa____ phi______ frames
    -      109.0000   77.0000   60.0000 35

#__ type_ start__ end____ width___ exp.time_
 27 omega   79.00  104.00   1.0000    8.0000
omega____ theta____ kappa____ phi______ frames
    -      109.0000   77.0000   30.0000 25

#__ type_ start__ end____ width___ exp.time_
 28 omega   79.00  171.00   1.0000    8.0000
omega____ theta____ kappa____ phi______ frames
    -      109.0000   77.0000    0.0000 92

#__ type_ start__ end____ width___ exp.time_
 29 omega   79.00  105.00   1.0000    8.0000
omega____ theta____ kappa____ phi______ frames
    -      109.0000   77.0000  120.0000 26

#__ type_ start__ end____ width___ exp.time_
 30 omega   79.00  105.00   1.0000    8.0000
omega____ theta____ kappa____ phi______ frames
    -      109.0000   77.0000  150.0000 26

#__ type_ start__ end____ width___ exp.time_
 31 omega   79.00  106.00   1.0000    8.0000
omega____ theta____ kappa____ phi______ frames
    -      109.0000   77.0000  -60.0000 27

#__ type_ start__ end____ width___ exp.time_
 32 omega   79.00  168.00   1.0000    8.0000
omega____ theta____ kappa____ phi______ frames
    -      109.0000   77.0000 -120.0000 89

#__ type_ start__ end____ width___ exp.time_
 33 omega   79.00  105.00   1.0000    8.0000
omega____ theta____ kappa____ phi______ frames
    -      109.0000   77.0000 -150.0000 26

#__ type_ start__ end____ width___ exp.time_
 34 omega  -51.00   25.00   1.0000    2.0000
omega____ theta____ kappa____ phi______ frames
    -      -43.9316   57.0000  130.0000 76

#__ type_ start__ end____ width___ exp.time_
 35 omega  -52.00  -15.00   1.0000    2.0000
omega____ theta____ kappa____ phi______ frames
    -      -43.9316  -77.0000   60.0000 37

#__ type_ start__ end____ width___ exp.time_
 36 omega  -55.00  -17.00   1.0000    2.0000
omega____ theta____ kappa____ phi______ frames
    -      -43.9316  -77.0000  -60.0000 38

#__ type_ start__ end____ width___ exp.time_
 37 omega  -54.00  -26.00   1.0000    2.0000
omega____ theta____ kappa____ phi______ frames
    -      -43.9316  -38.0000 -150.0000 28

#__ type_ start__ end____ width___ exp.time_
 38 omega  -79.00  -14.00   1.0000    2.0000
omega____ theta____ kappa____ phi______ frames
    -      -43.9316  -77.0000 -120.0000 65

#__ type_ start__ end____ width___ exp.time_
 39 omega  -98.00  -24.00   1.0000    2.0000
omega____ theta____ kappa____ phi______ frames
    -      -43.9316  -38.0000   30.0000 74

#__ type_ start__ end____ width___ exp.time_
 40 omega -112.00  -14.00   1.0000    2.0000
omega____ theta____ kappa____ phi______ frames
    -      -43.9316  -77.0000  150.0000 98

#__ type_ start__ end____ width___ exp.time_
 41 omega -114.00  -17.00   1.0000    2.0000
omega____ theta____ kappa____ phi______ frames
    -      -43.9316  -77.0000    0.0000 97

#__ type_ start__ end____ width___ exp.time_
 42 omega -102.00  -77.00   1.0000    2.0000
omega____ theta____ kappa____ phi______ frames
    -      -43.9316  -38.0000 -150.0000 25

#__ type_ start__ end____ width___ exp.time_
 43 omega -130.00  -40.00   1.0000    2.0000
omega____ theta____ kappa____ phi______ frames
    -      -43.9316  178.0000  120.0000 90
;
_diffrn_measurement_device 'four-circle diffractometer'
_diffrn_measurement_device_type 'Xcalibur, Onyx, Ultra'
_diffrn_measurement_method '\w scans'
_diffrn_orient_matrix_UB_11 -0.1325201000
_diffrn_orient_matrix_UB_12 0.0496306000
_diffrn_orient_matrix_UB_13 -0.0111728000
_diffrn_orient_matrix_UB_21 -0.0111210000
_diffrn_orient_matrix_UB_22 0.0854530000
_diffrn_orient_matrix_UB_23 -0.1131319000
_diffrn_orient_matrix_UB_31 -0.0700350000
_diffrn_orient_matrix_UB_32 -0.1072067000
_diffrn_orient_matrix_UB_33 -0.0953619000
_diffrn_radiation_monochromator mirror
_diffrn_radiation_probe x-ray
_diffrn_radiation_type CuK\a
_diffrn_radiation_wavelength 1.54184
_diffrn_reflns_av_R_equivalents 0.0522
_diffrn_reflns_av_unetI/netI 0.0224
_diffrn_reflns_Laue_measured_fraction_full 1.000
_diffrn_reflns_Laue_measured_fraction_max 0.992
_diffrn_reflns_limit_h_max 14
_diffrn_reflns_limit_h_min -14
_diffrn_reflns_limit_k_max 13
_diffrn_reflns_limit_k_min -13
_diffrn_reflns_limit_l_max 14
_diffrn_reflns_limit_l_min -14
_diffrn_reflns_number 19112
_diffrn_reflns_point_group_measured_fraction_full 1.000
_diffrn_reflns_point_group_measured_fraction_max 0.992
_diffrn_reflns_theta_full 67.684
_diffrn_reflns_theta_max 76.249
_diffrn_reflns_theta_min 4.606
_diffrn_source 'sealed X-ray tube'
_diffrn_source_type 'Enhance Ultra (Cu) X-ray Source'
_exptl_absorpt_coefficient_mu 0.814
_exptl_absorpt_correction_T_max 1.00000
_exptl_absorpt_correction_T_min 0.80752
_exptl_absorpt_correction_type multi-scan
_exptl_absorpt_process_details
;
CrysAlisPro, Agilent Technologies,
Version 1.171.37.35 (release 13-08-2014 CrysAlis171 .NET)
(compiled Aug 13 2014,18:06:01)
Empirical absorption correction using spherical harmonics,
 implemented in SCALE3 ABSPACK scaling algorithm.
Empirical absorption correction using spherical harmonics,
 implemented in SCALE3 ABSPACK scaling algorithm.
;
_exptl_crystal_colour 'clear colourless'
_exptl_crystal_colour_lustre clear
_exptl_crystal_colour_primary colourless
_exptl_crystal_density_diffrn 1.372
_exptl_crystal_description irregular
_exptl_crystal_F_000 536
_exptl_crystal_size_max 0.5
_exptl_crystal_size_mid 0.05
_exptl_crystal_size_min 0.05
_refine_diff_density_max 0.224
_refine_diff_density_min -0.272
_refine_diff_density_rms 0.052
_refine_ls_extinction_method none
_refine_ls_goodness_of_fit_ref 1.037
_refine_ls_hydrogen_treatment constr
_refine_ls_matrix_type full
_refine_ls_number_parameters 182
_refine_ls_number_reflns 2591
_refine_ls_number_restraints 0
_refine_ls_restrained_S_all 1.037
_refine_ls_R_factor_all 0.0488
_refine_ls_R_factor_gt 0.0427
_refine_ls_shift/su_max 0.000
_refine_ls_shift/su_mean 0.000
_refine_ls_structure_factor_coef Fsqd
_refine_ls_weighting_details 'w=1/[\s^2^(Fo^2^)+(0.0767P)^2^+0.2933P] where P=(Fo^2^+2Fc^2^)/3'
_refine_ls_weighting_scheme calc
_refine_ls_wR_factor_gt 0.1155
_refine_ls_wR_factor_ref 0.1237
_reflns_Friedel_coverage 0.000
_reflns_number_gt 2239
_reflns_number_total 2591
_reflns_threshold_expression 'I > 2\s(I)'
_cod_data_source_file c8ra08426b2.cif
_cod_data_source_block amar-41-59
_cod_database_code 7231896
_shelxl_version_number 2013-4
_chemical_oxdiff_formula C14H12N2O3
_shelx_space_group_comment
;
The symmetry employed for this shelxl refinement is uniquely defined
by the following loop, which should always be used as a source of
symmetry information in preference to the above space-group names.
They are only intended as comments.
;
_reflns_odcompleteness_completeness 100.00
_reflns_odcompleteness_iscentric 1
_reflns_odcompleteness_theta 66.97
_olex2_refinement_description
;
1. Fixed Uiso
 At 1.2 times of:
  All C(H) groups, All C(H,H) groups
 At 1.5 times of:
  All C(H,H,H,H,H,H) groups
2. Others
 Sof(H14A)=Sof(H14B)=Sof(H14C)=Sof(C13A)=Sof(H13A)=Sof(H13B)=1-FVAR(1)
 Sof(C13B)=Sof(H19A)=Sof(H19B)=Sof(H3AA)=Sof(H3AB)=Sof(H3AC)=FVAR(1)
3.a Secondary CH2 refined with riding coordinates:
 C13B(H19A,H19B), C3(H3A,H3B), C13A(H13A,H13B)
3.b Me refined with riding coordinates:
 C14(H3AA,H3AB,H3AC), C14(H14A,H14B,H14C)
3.c Aromatic/amide H refined with riding coordinates:
 C9(H9), C8(H8), C6(H6), C7(H7)
3.d :
 C1(H1)
;
_olex2_date_sample_data_collection 2017-02-06
_olex2_exptl_crystal_mounting_method 'mounted on a Kyroloop using paratone oil'
_olex2_submission_special_instructions 'No special instructions were received'

loop_
_space_group_symop_operation_xyz
'x, y, z'
'-x+1/2, y+1/2, -z+1/2'
'-x, -y, -z'
'x-1/2, -y-1/2, z-1/2'

loop_
_atom_site_label
_atom_site_type_symbol
_atom_site_fract_x
_atom_site_fract_y
_atom_site_fract_z
_atom_site_U_iso_or_equiv
_atom_site_adp_type
_atom_site_occupancy
_atom_site_site_symmetry_order
_atom_site_calc_flag
_atom_site_refinement_flags_posn
_atom_site_refinement_flags_occupancy
_atom_site_disorder_assembly
_atom_site_disorder_group
N1 N 0.04030(9) 0.37914(9) 0.32556(9) 0.0171(2) Uani 1 1 d . . . .
N2 N 0.19816(9) 0.36701(9) 0.54301(9) 0.0191(2) Uani 1 1 d . . . .
O2 O 0.13212(10) 0.10171(9) 0.50487(10) 0.0331(3) Uani 1 1 d . . . .
C5 C 0.11528(11) 0.57264(11) 0.44496(11) 0.0179(3) Uani 1 1 d . . . .
O3 O 0.16981(13) 0.14462(10) 0.33098(10) 0.0419(3) Uani 1 1 d . . . .
C9 C 0.27357(12) 0.55782(12) 0.66730(11) 0.0206(3) Uani 1 1 d . . . .
H9 H 0.3270 0.5085 0.7398 0.025 Uiso 1 1 calc R . . .
C4 C 0.03014(11) 0.51135(11) 0.32449(11) 0.0179(3) Uani 1 1 d . . . .
C8 C 0.27343(12) 0.68823(12) 0.67652(12) 0.0230(3) Uani 1 1 d . . . .
H8 H 0.3269 0.7281 0.7557 0.028 Uiso 1 1 calc R . . .
C11 C 0.12490(11) 0.31555(11) 0.43408(11) 0.0182(3) Uani 1 1 d . . . .
C12 C 0.14033(12) 0.17335(12) 0.42766(11) 0.0233(3) Uani 1 1 d . . . .
C10 C 0.19464(10) 0.49838(11) 0.55070(11) 0.0180(3) Uani 1 1 d . . . .
C6 C 0.11608(12) 0.70506(12) 0.45556(12) 0.0218(3) Uani 1 1 d . . . .
H6 H 0.0622 0.7551 0.3839 0.026 Uiso 1 1 calc R . . .
C7 C 0.19540(12) 0.76241(12) 0.57058(13) 0.0233(3) Uani 1 1 d . . . .
H7 H 0.1970 0.8521 0.5778 0.028 Uiso 1 1 calc R . . .
C13B C 0.2245(7) 0.0199(4) 0.3196(4) 0.0328(11) Uani 0.559(13) 1 d . P A 1
H19A H 0.2221 -0.0398 0.3852 0.039 Uiso 0.559(13) 1 calc R P A 1
H19B H 0.3159 0.0289 0.3311 0.039 Uiso 0.559(13) 1 calc R P A 1
O1 O -0.04593(8) 0.56615(8) 0.22795(8) 0.0233(2) Uani 1 1 d . . . .
C3 C -0.05135(11) 0.31295(12) 0.20824(11) 0.0206(3) Uani 1 1 d . . . .
H3A H -0.0601 0.2238 0.2301 0.025 Uiso 1 1 calc R . . .
H3B H -0.1383 0.3532 0.1780 0.025 Uiso 1 1 calc R . . .
C2 C -0.00919(12) 0.31529(12) 0.10383(12) 0.0235(3) Uani 1 1 d . . . .
C1 C 0.01948(15) 0.31911(14) 0.01559(13) 0.0324(3) Uani 1 1 d . . . .
H1 H 0.0424 0.3222 -0.0551 0.039 Uiso 1 1 calc R . . .
C14 C 0.13833(17) -0.02660(17) 0.18534(19) 0.0469(4) Uani 1 1 d . . . .
H3AA H 0.1433 0.0328 0.1219 0.070 Uiso 0.559(13) 1 calc R P A 1
H3AB H 0.0479 -0.0323 0.1749 0.070 Uiso 0.559(13) 1 calc R P A 1
H3AC H 0.1681 -0.1103 0.1723 0.070 Uiso 0.559(13) 1 calc R P A 1
H14A H 0.0580 0.0170 0.1286 0.070 Uiso 0.441(13) 1 calc R P A 2
H14B H 0.1267 -0.1182 0.1715 0.070 Uiso 0.441(13) 1 calc R P A 2
H14C H 0.2106 0.0018 0.1660 0.070 Uiso 0.441(13) 1 calc R P A 2
C13A C 0.1674(8) 0.0023(4) 0.3184(4) 0.0329(13) Uani 0.441(13) 1 d . P A 2
H13A H 0.2531 -0.0337 0.3762 0.039 Uiso 0.441(13) 1 calc R P A 2
H13B H 0.0998 -0.0342 0.3419 0.039 Uiso 0.441(13) 1 calc R P A 2

loop_
_atom_site_aniso_label
_atom_site_aniso_U_11
_atom_site_aniso_U_22
_atom_site_aniso_U_33
_atom_site_aniso_U_23
_atom_site_aniso_U_13
_atom_site_aniso_U_12
N1 0.0173(5) 0.0173(5) 0.0141(5) 0.0008(4) 0.0041(4) -0.0005(3)
N2 0.0200(5) 0.0185(5) 0.0161(5) 0.0006(4) 0.0050(4) 0.0005(4)
O2 0.0378(5) 0.0219(5) 0.0340(5) 0.0080(4) 0.0098(4) -0.0009(4)
C5 0.0168(5) 0.0195(6) 0.0177(6) 0.0000(4) 0.0077(5) -0.0006(4)
O3 0.0761(8) 0.0227(5) 0.0233(5) 0.0012(4) 0.0175(5) 0.0186(5)
C9 0.0193(5) 0.0233(6) 0.0175(6) -0.0009(4) 0.0060(5) -0.0013(4)
C4 0.0181(5) 0.0189(6) 0.0167(5) 0.0027(4) 0.0074(4) 0.0013(4)
C8 0.0222(6) 0.0256(7) 0.0213(6) -0.0071(5) 0.0094(5) -0.0070(5)
C11 0.0185(5) 0.0191(6) 0.0157(5) 0.0020(4) 0.0060(4) -0.0005(4)
C12 0.0240(6) 0.0191(6) 0.0172(6) 0.0007(4) -0.0006(5) -0.0005(4)
C10 0.0172(5) 0.0199(6) 0.0176(5) 0.0005(4) 0.0082(4) -0.0004(4)
C6 0.0222(6) 0.0200(6) 0.0230(6) 0.0016(5) 0.0094(5) 0.0004(4)
C7 0.0263(6) 0.0174(6) 0.0283(6) -0.0028(5) 0.0137(5) -0.0033(5)
C13B 0.048(3) 0.0186(14) 0.0384(16) -0.0013(11) 0.0252(18) 0.0064(16)
O1 0.0254(4) 0.0216(5) 0.0178(4) 0.0040(3) 0.0043(3) 0.0044(3)
C3 0.0197(5) 0.0226(6) 0.0152(5) -0.0003(4) 0.0031(4) -0.0031(4)
C2 0.0252(6) 0.0228(6) 0.0179(6) -0.0011(4) 0.0046(5) -0.0032(5)
C1 0.0392(7) 0.0366(8) 0.0227(6) -0.0054(5) 0.0143(6) -0.0096(6)
C14 0.0453(9) 0.0386(9) 0.0600(11) -0.0232(8) 0.0252(8) -0.0045(7)
C13A 0.036(3) 0.0204(18) 0.0366(19) -0.0030(14) 0.0093(19) 0.0065(17)

loop_
_atom_type_symbol
_atom_type_description
_atom_type_scat_dispersion_real
_atom_type_scat_dispersion_imag
_atom_type_scat_source
C C 0.0181 0.0091 'International Tables Vol C Tables 4.2.6.8 and 6.1.1.4'
H H 0.0000 0.0000 'International Tables Vol C Tables 4.2.6.8 and 6.1.1.4'
N N 0.0311 0.0180 'International Tables Vol C Tables 4.2.6.8 and 6.1.1.4'
O O 0.0492 0.0322 'International Tables Vol C Tables 4.2.6.8 and 6.1.1.4'

loop_
_geom_angle_atom_site_label_1
_geom_angle_atom_site_label_2
_geom_angle_atom_site_label_3
_geom_angle
C4 N1 C3 116.06(9)
C11 N1 C4 121.04(9)
C11 N1 C3 122.73(10)
C11 N2 C10 117.20(10)
C10 C5 C4 119.64(11)
C10 C5 C6 120.25(11)
C6 C5 C4 120.11(10)
C12 O3 C13B 122.66(18)
C12 O3 C13A 108.0(3)
C8 C9 C10 119.88(11)
N1 C4 C5 114.53(10)
O1 C4 N1 120.24(10)
O1 C4 C5 125.23(11)
C9 C8 C7 120.81(11)
N1 C11 C12 119.19(10)
N2 C11 N1 125.69(11)
N2 C11 C12 115.07(10)
O2 C12 O3 126.94(12)
O2 C12 C11 122.91(12)
O3 C12 C11 110.06(10)
N2 C10 C5 121.83(10)
N2 C10 C9 118.86(10)
C9 C10 C5 119.31(11)
C7 C6 C5 119.81(11)
C6 C7 C8 119.93(11)
O3 C13B C14 105.3(3)
C2 C3 N1 112.94(10)
C1 C2 C3 177.01(14)
C14 C13A O3 107.3(4)

loop_
_geom_bond_atom_site_label_1
_geom_bond_atom_site_label_2
_geom_bond_distance
N1 C4 1.4007(15)
N1 C11 1.3810(15)
N1 C3 1.4807(14)
N2 C11 1.2907(16)
N2 C10 1.3919(16)
O2 C12 1.1973(16)
C5 C4 1.4589(16)
C5 C10 1.4035(16)
C5 C6 1.4036(17)
O3 C12 1.3203(17)
O3 C13B 1.484(3)
O3 C13A 1.509(5)
C9 C8 1.3815(18)
C9 C10 1.4029(16)
C4 O1 1.2225(14)
C8 C7 1.4003(18)
C11 C12 1.5174(16)
C6 C7 1.3818(18)
C13B C14 1.514(5)
C3 C2 1.4635(17)
C2 C1 1.186(2)
C14 C13A 1.450(5)
